data_4324904
loop_
_publ_author_name
'Yang Cao'
'Zhu Du'
'Wenbo Li'
'Junmei Li'
'Yong Zhang'
'Fan Xu'
'Qi Shen'

_publ_contact_author_email qshen@suda.edu.cn
_publ_contact_author_fax 86-512-65880305
_publ_contact_author_name 'Dr. Qi Shen'
_publ_contact_author_phone 86-512-65880306
_publ_section_title
;
 Activation of Carbodiimide and Transformation with Amine to Guanidinate
 Group by Ln(OAr)3(THF)2 (Ln: Lanthanide and Yttrium) and Ln(OAr)3(THF)2
 as a Novel Precatalyst for Addition of Amines to Carbodiimides: Influence
 of Aryloxide Group
;
_journal_name_full 'Inorganic Chemistry'
_journal_page_first 3729
_journal_page_last 3737
_journal_paper_doi 10.1021/ic200091s
_journal_volume 50
_journal_year 2011
_chemical_formula_moiety 'C58 H91 N2 O3 Y, C7 H8'
_chemical_formula_sum 'C65 H99 N2 O3 Y'
_chemical_formula_weight 1045.37
_chemical_name_systematic
; 
 ? 
;
_space_group_IT_number 2
_symmetry_cell_setting triclinic
_symmetry_Int_Tables_number 2
_symmetry_space_group_name_Hall '-P 1'
_symmetry_space_group_name_H-M 'P -1'
_atom_sites_solution_hydrogens geom
_atom_sites_solution_primary direct
_atom_sites_solution_secondary difmap
_audit_creation_method SHELXL-97
_cell_angle_alpha 79.534(5)
_cell_angle_beta 75.579(5)
_cell_angle_gamma 71.112(4)
_cell_formula_units_Z 2
_cell_length_a 14.2961(4)
_cell_length_b 14.8441(5)
_cell_length_c 15.7236(6)
_cell_measurement_reflns_used 13768
_cell_measurement_temperature 223(2)
_cell_measurement_theta_max 27.5
_cell_measurement_theta_min 3.1
_cell_volume 3039.0(2)
_computing_cell_refinement CrystalClear
_computing_data_collection CrystalClear
_computing_data_reduction CrystalStructure
_computing_structure_refinement 'SHELXL-97 (Sheldrick, 1997)'
_computing_structure_solution 'SHELXS-97 (Sheldrick, 1990)'
_diffrn_ambient_temperature 223(2)
_diffrn_detector_area_resol_mean 14.63
_diffrn_measured_fraction_theta_full 0.994
_diffrn_measured_fraction_theta_max 0.994
_diffrn_measurement_device_type 'Rigaku Saturn'
_diffrn_measurement_method \w
_diffrn_radiation_monochromator graphite
_diffrn_radiation_source 'fine-focus sealed tube'
_diffrn_radiation_type MoK\a
_diffrn_radiation_wavelength 0.71075
_diffrn_reflns_av_R_equivalents 0.0594
_diffrn_reflns_av_sigmaI/netI 0.0819
_diffrn_reflns_limit_h_max 17
_diffrn_reflns_limit_h_min -13
_diffrn_reflns_limit_k_max 17
_diffrn_reflns_limit_k_min -17
_diffrn_reflns_limit_l_max 19
_diffrn_reflns_limit_l_min -18
_diffrn_reflns_number 26299
_diffrn_reflns_theta_full 25.50
_diffrn_reflns_theta_max 25.50
_diffrn_reflns_theta_min 3.08
_exptl_absorpt_coefficient_mu 1.003
_exptl_absorpt_correction_T_max 0.859
_exptl_absorpt_correction_T_min 0.651
_exptl_absorpt_correction_type multi-scan
_exptl_absorpt_process_details 'Jacobson, R. (1998) Private communication'
_exptl_crystal_colour red
_exptl_crystal_density_diffrn 1.142
_exptl_crystal_description block
_exptl_crystal_F_000 1132
_exptl_crystal_size_max 0.55
_exptl_crystal_size_mid 0.40
_exptl_crystal_size_min 0.15
_refine_diff_density_max 1.157
_refine_diff_density_min -0.807
_refine_diff_density_rms 0.064
_refine_ls_extinction_method none
_refine_ls_goodness_of_fit_ref 1.072
_refine_ls_hydrogen_treatment constr
_refine_ls_matrix_type full
_refine_ls_number_parameters 621
_refine_ls_number_reflns 11250
_refine_ls_number_restraints 3
_refine_ls_restrained_S_all 1.077
_refine_ls_R_factor_all 0.0844
_refine_ls_R_factor_gt 0.0702
_refine_ls_shift/su_max 0.001
_refine_ls_shift/su_mean 0.000
_refine_ls_structure_factor_coef Fsqd
_refine_ls_weighting_details 'calc w=1/[\s^2^(Fo^2^)+(0.0562P)^2^+2.9211P] where P=(Fo^2^+2Fc^2^)/3'
_refine_ls_weighting_scheme calc
_refine_ls_wR_factor_gt 0.1513
_refine_ls_wR_factor_ref 0.1592
_reflns_number_gt 9528
_reflns_number_total 11250
_reflns_threshold_expression >2sigma(I)
_cod_data_source_file ic200091s_si_001_4.cif
_cod_data_source_block complex3
_cod_original_cell_volume 3038.96(18)
_cod_database_code 4324904

loop_
_symmetry_equiv_pos_as_xyz
'x, y, z'
'-x, -y, -z'

loop_
_atom_site_label
_atom_site_type_symbol
_atom_site_fract_x
_atom_site_fract_y
_atom_site_fract_z
_atom_site_U_iso_or_equiv
_atom_site_adp_type
_atom_site_occupancy
_atom_site_symmetry_multiplicity
_atom_site_calc_flag
_atom_site_refinement_flags
_atom_site_disorder_assembly
_atom_site_disorder_group
Y1 Y 0.24320(3) 0.24193(2) 0.25003(2) 0.02927(12) Uani 1 1 d . A .
O1 O 0.25310(18) 0.23268(17) 0.38117(16) 0.0316(6) Uani 1 1 d . . .
O2 O 0.24370(19) 0.11529(16) 0.20928(16) 0.0333(6) Uani 1 1 d . . .
O3 O 0.33171(19) 0.31996(17) 0.16105(16) 0.0333(6) Uani 1 1 d . . .
N1 N 0.0625(2) 0.3193(2) 0.2508(2) 0.0376(8) Uani 1 1 d D . .
N2 N -0.0334(3) 0.2032(3) 0.2988(2) 0.0527(10) Uani 1 1 d . . .
C1 C 0.2695(3) 0.2158(2) 0.4647(2) 0.0291(8) Uani 1 1 d . . .
C2 C 0.3701(3) 0.1839(2) 0.4800(2) 0.0293(8) Uani 1 1 d . . .
C3 C 0.3831(3) 0.1642(3) 0.5670(2) 0.0358(9) Uani 1 1 d . . .
H3 H 0.4493 0.1414 0.5771 0.043 Uiso 1 1 calc R . .
C4 C 0.3043(3) 0.1764(3) 0.6391(2) 0.0393(9) Uani 1 1 d . . .
C5 C 0.2073(3) 0.2101(3) 0.6230(2) 0.0399(9) Uani 1 1 d . . .
H5 H 0.1526 0.2190 0.6715 0.048 Uiso 1 1 calc R . .
C6 C 0.1867(3) 0.2315(3) 0.5384(2) 0.0338(9) Uani 1 1 d . . .
C7 C 0.4634(3) 0.1728(3) 0.4043(2) 0.0340(8) Uani 1 1 d . . .
C8 C 0.5625(3) 0.1359(4) 0.4384(3) 0.0578(13) Uani 1 1 d . . .
H8A H 0.5684 0.0722 0.4696 0.087 Uiso 1 1 calc R . .
H8B H 0.5624 0.1787 0.4782 0.087 Uiso 1 1 calc R . .
H8C H 0.6191 0.1333 0.3888 0.087 Uiso 1 1 calc R . .
C9 C 0.4689(3) 0.1005(3) 0.3445(3) 0.0514(11) Uani 1 1 d . . .
H9A H 0.4703 0.0391 0.3792 0.077 Uiso 1 1 calc R . .
H9B H 0.5298 0.0934 0.2988 0.077 Uiso 1 1 calc R . .
H9C H 0.4103 0.1228 0.3174 0.077 Uiso 1 1 calc R . .
C10 C 0.4622(4) 0.2707(3) 0.3513(3) 0.0532(11) Uani 1 1 d . . .
H10A H 0.5212 0.2634 0.3036 0.080 Uiso 1 1 calc R . .
H10B H 0.4631 0.3144 0.3899 0.080 Uiso 1 1 calc R . .
H10C H 0.4016 0.2962 0.3270 0.080 Uiso 1 1 calc R . .
C11 C 0.3228(4) 0.1552(4) 0.7323(3) 0.0576(13) Uani 1 1 d . . .
H11A H 0.3687 0.0913 0.7400 0.086 Uiso 1 1 calc R . .
H11B H 0.2592 0.1591 0.7740 0.086 Uiso 1 1 calc R . .
H11C H 0.3522 0.2016 0.7428 0.086 Uiso 1 1 calc R . .
C12 C 0.0759(3) 0.2722(3) 0.5278(2) 0.0376(9) Uani 1 1 d . . .
C13 C 0.0007(3) 0.2844(4) 0.6174(3) 0.0629(14) Uani 1 1 d . . .
H13A H -0.0678 0.3081 0.6074 0.094 Uiso 1 1 calc R . .
H13B H 0.0130 0.3297 0.6475 0.094 Uiso 1 1 calc R . .
H13C H 0.0097 0.2231 0.6535 0.094 Uiso 1 1 calc R . .
C14 C 0.0472(3) 0.2049(3) 0.4830(3) 0.0489(11) Uani 1 1 d . . .
H14A H -0.0220 0.2331 0.4753 0.073 Uiso 1 1 calc R . .
H14B H 0.0533 0.1440 0.5195 0.073 Uiso 1 1 calc R . .
H14C H 0.0919 0.1949 0.4258 0.073 Uiso 1 1 calc R . .
C15 C 0.0605(3) 0.3717(3) 0.4747(3) 0.0527(12) Uani 1 1 d . . .
H15A H 0.1038 0.3662 0.4164 0.079 Uiso 1 1 calc R . .
H15B H 0.0776 0.4137 0.5051 0.079 Uiso 1 1 calc R . .
H15C H -0.0095 0.3982 0.4690 0.079 Uiso 1 1 calc R . .
C16 C 0.2125(3) 0.0476(2) 0.1859(2) 0.0294(8) Uani 1 1 d . . .
C17 C 0.2137(3) -0.0392(2) 0.2431(2) 0.0327(8) Uani 1 1 d . . .
C18 C 0.1702(3) -0.1016(3) 0.2229(3) 0.0364(9) Uani 1 1 d . . .
H18 H 0.1683 -0.1574 0.2618 0.044 Uiso 1 1 calc R . .
C19 C 0.1297(3) -0.0860(3) 0.1490(3) 0.0378(9) Uani 1 1 d . . .
C20 C 0.1378(3) -0.0061(3) 0.0909(3) 0.0373(9) Uani 1 1 d . . .
H20 H 0.1141 0.0034 0.0383 0.045 Uiso 1 1 calc R . .
C21 C 0.1791(3) 0.0613(2) 0.1059(2) 0.0311(8) Uani 1 1 d . . .
C22 C 0.2693(3) -0.0688(3) 0.3208(3) 0.0398(10) Uani 1 1 d . . .
C23 C 0.2647(4) -0.1680(3) 0.3687(3) 0.0641(15) Uani 1 1 d . . .
H23A H 0.3013 -0.1846 0.4163 0.096 Uiso 1 1 calc R . .
H23B H 0.2950 -0.2156 0.3271 0.096 Uiso 1 1 calc R . .
H23C H 0.1948 -0.1663 0.3927 0.096 Uiso 1 1 calc R . .
C24 C 0.2235(4) 0.0005(3) 0.3913(3) 0.0531(12) Uani 1 1 d . . .
H24A H 0.2317 0.0629 0.3663 0.080 Uiso 1 1 calc R . .
H24B H 0.2574 -0.0235 0.4407 0.080 Uiso 1 1 calc R . .
H24C H 0.1521 0.0061 0.4116 0.080 Uiso 1 1 calc R . .
C25 C 0.3812(3) -0.0762(3) 0.2830(3) 0.0531(12) Uani 1 1 d . . .
H25A H 0.3868 -0.0156 0.2501 0.080 Uiso 1 1 calc R . .
H25B H 0.4103 -0.1264 0.2441 0.080 Uiso 1 1 calc R . .
H25C H 0.4171 -0.0912 0.3311 0.080 Uiso 1 1 calc R . .
C26 C 0.0831(4) -0.1566(3) 0.1302(3) 0.0563(12) Uani 1 1 d . . .
H26A H 0.0757 -0.1437 0.0691 0.084 Uiso 1 1 calc R . .
H26B H 0.0173 -0.1500 0.1689 0.084 Uiso 1 1 calc R . .
H26C H 0.1265 -0.2213 0.1405 0.084 Uiso 1 1 calc R . .
C27 C 0.1974(3) 0.1386(3) 0.0282(2) 0.0362(9) Uani 1 1 d . . .
C28 C 0.1234(4) 0.1597(4) -0.0340(3) 0.0603(13) Uani 1 1 d . . .
H28A H 0.0546 0.1800 -0.0007 0.090 Uiso 1 1 calc R . .
H28B H 0.1334 0.1023 -0.0605 0.090 Uiso 1 1 calc R . .
H28C H 0.1354 0.2102 -0.0801 0.090 Uiso 1 1 calc R . .
C29 C 0.3042(3) 0.0977(3) -0.0258(3) 0.0509(11) Uani 1 1 d . . .
H29A H 0.3191 0.1447 -0.0746 0.076 Uiso 1 1 calc R . .
H29B H 0.3079 0.0399 -0.0487 0.076 Uiso 1 1 calc R . .
H29C H 0.3529 0.0827 0.0118 0.076 Uiso 1 1 calc R . .
C30 C 0.1909(4) 0.2348(3) 0.0537(3) 0.0529(12) Uani 1 1 d . . .
H30A H 0.2490 0.2282 0.0782 0.079 Uiso 1 1 calc R . .
H30B H 0.1296 0.2561 0.0974 0.079 Uiso 1 1 calc R . .
H30C H 0.1900 0.2814 0.0017 0.079 Uiso 1 1 calc R . .
C31 C 0.4104(3) 0.3571(3) 0.1446(2) 0.0334(8) Uani 1 1 d . . .
C32 C 0.5068(3) 0.3083(3) 0.0965(2) 0.0375(9) Uani 1 1 d . . .
C33 C 0.5887(3) 0.3395(3) 0.0954(3) 0.0461(10) Uani 1 1 d . . .
H33 H 0.6531 0.3047 0.0671 0.055 Uiso 1 1 calc R . .
C34 C 0.5803(3) 0.4194(3) 0.1338(3) 0.0485(11) Uani 1 1 d . . .
C35 C 0.4840(3) 0.4721(3) 0.1706(3) 0.0452(10) Uani 1 1 d . . .
H35 H 0.4761 0.5290 0.1934 0.054 Uiso 1 1 calc R . .
C36 C 0.3978(3) 0.4449(3) 0.1756(2) 0.0371(9) Uani 1 1 d . . .
C37 C 0.5204(3) 0.2276(3) 0.0410(3) 0.0396(9) Uani 1 1 d . . .
C38 C 0.6295(3) 0.1913(3) -0.0110(3) 0.0533(12) Uani 1 1 d . . .
H38A H 0.6741 0.1605 0.0300 0.080 Uiso 1 1 calc R . .
H38B H 0.6502 0.2449 -0.0464 0.080 Uiso 1 1 calc R . .
H38C H 0.6328 0.1455 -0.0493 0.080 Uiso 1 1 calc R . .
C39 C 0.4950(3) 0.1390(3) 0.0966(3) 0.0464(10) Uani 1 1 d . . .
H39A H 0.5069 0.0903 0.0584 0.070 Uiso 1 1 calc R . .
H39B H 0.4246 0.1567 0.1265 0.070 Uiso 1 1 calc R . .
H39C H 0.5375 0.1142 0.1401 0.070 Uiso 1 1 calc R . .
C40 C 0.4537(3) 0.2694(3) -0.0280(3) 0.0492(11) Uani 1 1 d . . .
H40A H 0.4589 0.2194 -0.0625 0.074 Uiso 1 1 calc R . .
H40B H 0.4761 0.3204 -0.0667 0.074 Uiso 1 1 calc R . .
H40C H 0.3840 0.2946 0.0017 0.074 Uiso 1 1 calc R . .
C41 C 0.6717(4) 0.4497(4) 0.1321(4) 0.0684(15) Uani 1 1 d . . .
H41A H 0.6610 0.5162 0.1073 0.103 Uiso 1 1 calc R . .
H41B H 0.7306 0.4098 0.0962 0.103 Uiso 1 1 calc R . .
H41C H 0.6823 0.4427 0.1918 0.103 Uiso 1 1 calc R . .
C42 C 0.2922(3) 0.5135(3) 0.2070(3) 0.0409(10) Uani 1 1 d . . .
C43 C 0.2975(4) 0.6039(3) 0.2382(3) 0.0610(13) Uani 1 1 d . . .
H43A H 0.3325 0.5855 0.2870 0.092 Uiso 1 1 calc R . .
H43B H 0.2296 0.6448 0.2574 0.092 Uiso 1 1 calc R . .
H43C H 0.3337 0.6383 0.1898 0.092 Uiso 1 1 calc R . .
C44 C 0.2255(3) 0.4690(3) 0.2844(3) 0.0499(11) Uani 1 1 d . . .
H44A H 0.2014 0.4250 0.2631 0.075 Uiso 1 1 calc R . .
H44B H 0.1683 0.5193 0.3103 0.075 Uiso 1 1 calc R . .
H44C H 0.2647 0.4346 0.3288 0.075 Uiso 1 1 calc R . .
C45 C 0.2390(4) 0.5462(3) 0.1275(3) 0.0609(13) Uani 1 1 d . . .
H45A H 0.2770 0.5808 0.0809 0.091 Uiso 1 1 calc R . .
H45B H 0.1713 0.5878 0.1460 0.091 Uiso 1 1 calc R . .
H45C H 0.2354 0.4906 0.1057 0.091 Uiso 1 1 calc R . .
C46 C 0.0120(3) 0.2606(3) 0.2706(3) 0.0400(10) Uani 1 1 d . A .
C47 C 0.0129(11) 0.4214(9) 0.2103(6) 0.0480(7) Uani 0.50 1 d PD A 1
H47 H 0.0670 0.4501 0.1776 0.058 Uiso 0.50 1 calc PR A 1
C47' C 0.0036(10) 0.4206(9) 0.2344(6) 0.0480(7) Uani 0.50 1 d PD A 2
H47' H 0.0296 0.4570 0.2652 0.058 Uiso 0.50 1 calc PR A 2
C48 C -0.0542(7) 0.4229(6) 0.1452(6) 0.0480(7) Uani 0.50 1 d P A 1
H48A H -0.0124 0.3867 0.0959 0.058 Uiso 0.50 1 calc PR A 1
H48B H -0.1062 0.3919 0.1759 0.058 Uiso 0.50 1 calc PR A 1
C48' C 0.0266(7) 0.4543(6) 0.1427(6) 0.0480(7) Uani 0.50 1 d PD A 2
H48C H 0.0048 0.4195 0.1077 0.058 Uiso 0.50 1 calc PR A 2
H48D H 0.0997 0.4434 0.1228 0.058 Uiso 0.50 1 calc PR A 2
C49 C -0.1050(7) 0.5267(6) 0.1092(6) 0.0480(7) Uani 0.50 1 d PD A 1
H49A H -0.0531 0.5571 0.0766 0.058 Uiso 0.50 1 calc PR A 1
H49B H -0.1465 0.5260 0.0683 0.058 Uiso 0.50 1 calc PR A 1
C49' C -0.0283(6) 0.5613(6) 0.1299(6) 0.0480(7) Uani 0.50 1 d P A 2
H49C H -0.0158 0.5846 0.0669 0.058 Uiso 0.50 1 calc PR A 2
H49D H -0.0017 0.5962 0.1609 0.058 Uiso 0.50 1 calc PR A 2
C50 C -0.1716(8) 0.5843(8) 0.1859(7) 0.0480(7) Uani 0.50 1 d PD A 1
H50A H -0.2046 0.6499 0.1629 0.058 Uiso 0.50 1 calc PR A 1
H50B H -0.2240 0.5545 0.2184 0.058 Uiso 0.50 1 calc PR A 1
C50' C -0.1440(8) 0.5814(9) 0.1659(7) 0.0480(7) Uani 0.50 1 d P A 2
H50C H -0.1781 0.6503 0.1585 0.058 Uiso 0.50 1 calc PR A 2
H50D H -0.1721 0.5489 0.1340 0.058 Uiso 0.50 1 calc PR A 2
C51 C -0.1051(7) 0.5860(6) 0.2472(6) 0.0480(7) Uani 0.50 1 d P A 1
H51A H -0.1464 0.6231 0.2960 0.058 Uiso 0.50 1 calc PR A 1
H51B H -0.0538 0.6172 0.2147 0.058 Uiso 0.50 1 calc PR A 1
C51' C -0.1585(7) 0.5444(6) 0.2611(6) 0.0480(7) Uani 0.50 1 d P A 2
H51C H -0.2309 0.5560 0.2857 0.058 Uiso 0.50 1 calc PR A 2
H51D H -0.1328 0.5798 0.2923 0.058 Uiso 0.50 1 calc PR A 2
C52 C -0.0529(7) 0.4835(6) 0.2843(6) 0.0480(7) Uani 0.50 1 d P A 1
H52A H -0.1043 0.4537 0.3194 0.058 Uiso 0.50 1 calc PR A 1
H52B H -0.0105 0.4863 0.3235 0.058 Uiso 0.50 1 calc PR A 1
C52' C -0.1051(6) 0.4375(6) 0.2773(6) 0.0480(7) Uani 0.50 1 d P A 2
H52C H -0.1121 0.4173 0.3409 0.058 Uiso 0.50 1 calc PR A 2
H52D H -0.1352 0.4005 0.2522 0.058 Uiso 0.50 1 calc PR A 2
C53 C -0.0625(4) 0.1340(4) 0.2629(4) 0.0674(6) Uani 1 1 d . A .
H53 H -0.0009 0.0827 0.2416 0.081 Uiso 1 1 calc R . .
C54 C -0.1311(4) 0.0900(4) 0.3357(4) 0.0674(6) Uani 1 1 d . . .
H54A H -0.1900 0.1404 0.3610 0.081 Uiso 1 1 calc R A .
H54B H -0.0950 0.0552 0.3828 0.081 Uiso 1 1 calc R . .
C55 C -0.1657(4) 0.0208(4) 0.2972(4) 0.0674(6) Uani 1 1 d . A .
H55A H -0.1072 -0.0332 0.2783 0.081 Uiso 1 1 calc R . .
H55B H -0.2137 -0.0046 0.3434 0.081 Uiso 1 1 calc R . .
C56 C -0.2141(4) 0.0681(4) 0.2210(4) 0.0674(6) Uani 1 1 d . . .
H56A H -0.2769 0.1174 0.2414 0.081 Uiso 1 1 calc R A .
H56B H -0.2314 0.0206 0.1968 0.081 Uiso 1 1 calc R . .
C57 C -0.1467(4) 0.1134(4) 0.1496(4) 0.0674(6) Uani 1 1 d . A .
H57A H -0.1829 0.1471 0.1023 0.081 Uiso 1 1 calc R . .
H57B H -0.0872 0.0635 0.1245 0.081 Uiso 1 1 calc R . .
C58 C -0.1134(4) 0.1834(4) 0.1854(4) 0.0674(6) Uani 1 1 d . . .
H58A H -0.1721 0.2371 0.2047 0.081 Uiso 1 1 calc R A .
H58B H -0.0660 0.2090 0.1386 0.081 Uiso 1 1 calc R . .
C59 C 0.3972(5) 0.4542(4) 0.5994(4) 0.0780(16) Uani 1 1 d . . .
C60 C 0.3341(5) 0.4430(5) 0.5509(4) 0.090(2) Uani 1 1 d . . .
H60 H 0.3364 0.3811 0.5427 0.108 Uiso 1 1 calc R . .
C61 C 0.2681(6) 0.5215(7) 0.5145(4) 0.102(2) Uani 1 1 d . . .
H61 H 0.2254 0.5133 0.4816 0.122 Uiso 1 1 calc R . .
C62 C 0.2648(6) 0.6111(6) 0.5265(6) 0.109(3) Uani 1 1 d . . .
H62 H 0.2201 0.6649 0.5014 0.131 Uiso 1 1 calc R . .
C63 C 0.3271(6) 0.6230(5) 0.5754(6) 0.108(2) Uani 1 1 d . . .
H63 H 0.3249 0.6848 0.5837 0.130 Uiso 1 1 calc R . .
C64 C 0.3921(5) 0.5441(4) 0.6118(4) 0.0856(18) Uani 1 1 d . . .
H64 H 0.4338 0.5523 0.6457 0.103 Uiso 1 1 calc R . .
C65 C 0.4683(6) 0.3672(5) 0.6393(6) 0.122(3) Uani 1 1 d . . .
H65A H 0.5351 0.3756 0.6268 0.182 Uiso 1 1 calc R . .
H65B H 0.4715 0.3110 0.6140 0.182 Uiso 1 1 calc R . .
H65C H 0.4440 0.3589 0.7027 0.182 Uiso 1 1 calc R . .

loop_
_atom_site_aniso_label
_atom_site_aniso_U_11
_atom_site_aniso_U_22
_atom_site_aniso_U_33
_atom_site_aniso_U_23
_atom_site_aniso_U_13
_atom_site_aniso_U_12
Y1 0.0330(2) 0.02911(19) 0.0278(2) -0.00282(14) -0.00645(15) -0.01199(15)
O1 0.0300(14) 0.0347(13) 0.0297(14) -0.0051(11) -0.0055(11) -0.0085(11)
O2 0.0367(15) 0.0294(13) 0.0358(14) -0.0017(11) -0.0109(12) -0.0106(11)
O3 0.0354(15) 0.0336(13) 0.0304(14) -0.0020(11) 0.0006(12) -0.0157(11)
N1 0.0364(19) 0.0389(18) 0.0389(19) -0.0042(15) -0.0060(15) -0.0140(15)
N2 0.059(3) 0.060(2) 0.051(2) -0.0024(19) -0.013(2) -0.034(2)
C1 0.037(2) 0.0261(17) 0.0252(18) -0.0057(15) -0.0065(16) -0.0091(16)
C2 0.032(2) 0.0267(18) 0.031(2) -0.0068(15) -0.0059(16) -0.0087(15)
C3 0.034(2) 0.041(2) 0.032(2) -0.0044(17) -0.0088(17) -0.0090(17)
C4 0.042(2) 0.043(2) 0.029(2) -0.0054(17) -0.0074(18) -0.0063(19)
C5 0.040(2) 0.048(2) 0.027(2) -0.0052(17) -0.0042(18) -0.0077(19)
C6 0.034(2) 0.034(2) 0.033(2) -0.0063(16) -0.0077(17) -0.0073(16)
C7 0.030(2) 0.042(2) 0.029(2) -0.0023(16) -0.0043(16) -0.0117(17)
C8 0.033(2) 0.089(4) 0.043(3) -0.005(2) -0.005(2) -0.010(2)
C9 0.043(3) 0.063(3) 0.046(3) -0.020(2) -0.001(2) -0.010(2)
C10 0.049(3) 0.058(3) 0.053(3) 0.003(2) -0.004(2) -0.026(2)
C11 0.052(3) 0.088(4) 0.027(2) -0.005(2) -0.008(2) -0.014(3)
C12 0.031(2) 0.047(2) 0.030(2) -0.0069(18) -0.0016(17) -0.0073(18)
C13 0.035(3) 0.097(4) 0.047(3) -0.020(3) -0.001(2) -0.004(3)
C14 0.031(2) 0.064(3) 0.053(3) -0.012(2) -0.008(2) -0.013(2)
C15 0.042(3) 0.043(2) 0.065(3) -0.007(2) -0.011(2) 0.000(2)
C16 0.0261(19) 0.0273(18) 0.037(2) -0.0088(16) -0.0065(16) -0.0075(15)
C17 0.031(2) 0.0296(19) 0.038(2) -0.0078(16) -0.0084(17) -0.0060(16)
C18 0.038(2) 0.0308(19) 0.044(2) -0.0042(17) -0.0098(19) -0.0133(17)
C19 0.033(2) 0.038(2) 0.047(2) -0.0148(19) -0.0072(19) -0.0111(17)
C20 0.035(2) 0.043(2) 0.036(2) -0.0115(18) -0.0106(18) -0.0091(18)
C21 0.0280(19) 0.0334(19) 0.031(2) -0.0076(16) -0.0059(16) -0.0053(16)
C22 0.052(3) 0.0279(19) 0.046(2) 0.0004(17) -0.025(2) -0.0114(18)
C23 0.097(4) 0.042(3) 0.068(3) 0.012(2) -0.049(3) -0.027(3)
C24 0.078(3) 0.046(2) 0.041(2) -0.001(2) -0.017(2) -0.023(2)
C25 0.048(3) 0.045(2) 0.073(3) -0.007(2) -0.032(3) -0.008(2)
C26 0.062(3) 0.056(3) 0.067(3) -0.012(2) -0.023(3) -0.029(2)
C27 0.037(2) 0.040(2) 0.032(2) -0.0074(17) -0.0080(17) -0.0085(17)
C28 0.059(3) 0.077(3) 0.053(3) 0.015(2) -0.030(3) -0.028(3)
C29 0.049(3) 0.058(3) 0.040(2) -0.006(2) -0.001(2) -0.014(2)
C30 0.077(3) 0.040(2) 0.035(2) -0.0005(19) -0.010(2) -0.011(2)
C31 0.036(2) 0.037(2) 0.028(2) 0.0023(16) -0.0037(17) -0.0174(17)
C32 0.039(2) 0.043(2) 0.032(2) 0.0010(17) -0.0048(18) -0.0180(18)
C33 0.039(2) 0.052(3) 0.047(3) -0.002(2) -0.002(2) -0.020(2)
C34 0.041(3) 0.053(3) 0.057(3) -0.002(2) -0.009(2) -0.025(2)
C35 0.055(3) 0.044(2) 0.046(3) -0.0007(19) -0.011(2) -0.029(2)
C36 0.045(2) 0.036(2) 0.030(2) -0.0001(16) -0.0050(18) -0.0146(18)
C37 0.035(2) 0.046(2) 0.035(2) -0.0052(18) 0.0015(18) -0.0153(19)
C38 0.044(3) 0.059(3) 0.052(3) -0.017(2) 0.008(2) -0.016(2)
C39 0.047(3) 0.043(2) 0.047(3) -0.008(2) -0.005(2) -0.013(2)
C40 0.052(3) 0.054(3) 0.041(2) -0.006(2) -0.008(2) -0.016(2)
C41 0.051(3) 0.080(4) 0.087(4) -0.014(3) -0.012(3) -0.036(3)
C42 0.046(3) 0.032(2) 0.043(2) -0.0012(18) -0.006(2) -0.0129(18)
C43 0.064(3) 0.045(3) 0.075(3) -0.020(2) 0.002(3) -0.023(2)
C44 0.043(3) 0.040(2) 0.060(3) -0.008(2) 0.001(2) -0.011(2)
C45 0.070(3) 0.042(2) 0.066(3) 0.001(2) -0.026(3) -0.006(2)
C46 0.039(2) 0.047(2) 0.034(2) -0.0085(19) -0.0115(19) -0.008(2)
C47 0.0444(16) 0.0407(12) 0.0524(17) -0.0028(12) -0.0067(14) -0.0074(11)
C47' 0.0444(16) 0.0407(12) 0.0524(17) -0.0028(12) -0.0067(14) -0.0074(11)
C48 0.0444(16) 0.0407(12) 0.0524(17) -0.0028(12) -0.0067(14) -0.0074(11)
C48' 0.0444(16) 0.0407(12) 0.0524(17) -0.0028(12) -0.0067(14) -0.0074(11)
C49 0.0444(16) 0.0407(12) 0.0524(17) -0.0028(12) -0.0067(14) -0.0074(11)
C49' 0.0444(16) 0.0407(12) 0.0524(17) -0.0028(12) -0.0067(14) -0.0074(11)
C50 0.0444(16) 0.0407(12) 0.0524(17) -0.0028(12) -0.0067(14) -0.0074(11)
C50' 0.0444(16) 0.0407(12) 0.0524(17) -0.0028(12) -0.0067(14) -0.0074(11)
C51 0.0444(16) 0.0407(12) 0.0524(17) -0.0028(12) -0.0067(14) -0.0074(11)
C51' 0.0444(16) 0.0407(12) 0.0524(17) -0.0028(12) -0.0067(14) -0.0074(11)
C52 0.0444(16) 0.0407(12) 0.0524(17) -0.0028(12) -0.0067(14) -0.0074(11)
C52' 0.0444(16) 0.0407(12) 0.0524(17) -0.0028(12) -0.0067(14) -0.0074(11)
C53 0.0591(14) 0.0724(15) 0.0780(15) -0.0218(12) -0.0030(11) -0.0301(11)
C54 0.0591(14) 0.0724(15) 0.0780(15) -0.0218(12) -0.0030(11) -0.0301(11)
C55 0.0591(14) 0.0724(15) 0.0780(15) -0.0218(12) -0.0030(11) -0.0301(11)
C56 0.0591(14) 0.0724(15) 0.0780(15) -0.0218(12) -0.0030(11) -0.0301(11)
C57 0.0591(14) 0.0724(15) 0.0780(15) -0.0218(12) -0.0030(11) -0.0301(11)
C58 0.0591(14) 0.0724(15) 0.0780(15) -0.0218(12) -0.0030(11) -0.0301(11)
C59 0.077(4) 0.074(4) 0.085(4) -0.017(3) -0.023(3) -0.014(3)
C60 0.102(5) 0.084(4) 0.092(5) -0.030(4) -0.024(4) -0.025(4)
C61 0.098(6) 0.140(7) 0.076(5) -0.003(5) -0.023(4) -0.047(5)
C62 0.076(5) 0.103(6) 0.127(7) 0.040(5) -0.028(5) -0.021(4)
C63 0.105(6) 0.069(4) 0.148(7) 0.008(4) -0.018(5) -0.040(4)
C64 0.092(5) 0.072(4) 0.107(5) -0.012(4) -0.028(4) -0.036(4)
C65 0.109(6) 0.082(5) 0.170(8) -0.010(5) -0.060(6) -0.001(4)

loop_
_atom_type_symbol
_atom_type_description
_atom_type_scat_dispersion_real
_atom_type_scat_dispersion_imag
_atom_type_scat_source
C C 0.0033 0.0016 'International Tables Vol C Tables 4.2.6.8 and 6.1.1.4'
H H 0.0000 0.0000 'International Tables Vol C Tables 4.2.6.8 and 6.1.1.4'
N N 0.0061 0.0033 'International Tables Vol C Tables 4.2.6.8 and 6.1.1.4'
O O 0.0106 0.0060 'International Tables Vol C Tables 4.2.6.8 and 6.1.1.4'
Y Y -2.7962 3.5667 'International Tables Vol C Tables 4.2.6.8 and 6.1.1.4'

loop_
_geom_angle_atom_site_label_1
_geom_angle_atom_site_label_2
_geom_angle_atom_site_label_3
_geom_angle
O1 Y1 O2 115.27(9)
O1 Y1 O3 114.42(10)
O2 Y1 O3 115.75(10)
O1 Y1 N1 103.87(10)
O2 Y1 N1 93.74(10)
O3 Y1 N1 110.93(10)
C1 O1 Y1 172.5(2)
C16 O2 Y1 161.9(2)
C31 O3 Y1 147.8(2)
C46 N1 C47' 115.2(7)
C46 N1 C47 118.2(7)
C47' N1 C47 13.8(6)
C46 N1 Y1 112.6(3)
C47' N1 Y1 132.1(6)
C47 N1 Y1 127.4(6)
C46 N2 C53 136.9(4)
O1 C1 C6 120.6(3)
O1 C1 C2 120.3(3)
C6 C1 C2 119.1(3)
C3 C2 C1 118.2(3)
C3 C2 C7 119.2(3)
C1 C2 C7 122.5(3)
C4 C3 C2 123.6(4)
C4 C3 H3 118.2
C2 C3 H3 118.2
C3 C4 C5 117.4(4)
C3 C4 C11 121.4(4)
C5 C4 C11 121.2(4)
C4 C5 C6 123.2(4)
C4 C5 H5 118.4
C6 C5 H5 118.4
C5 C6 C1 118.5(3)
C5 C6 C12 119.0(3)
C1 C6 C12 122.5(3)
C9 C7 C10 110.9(3)
C9 C7 C8 105.9(3)
C10 C7 C8 106.5(4)
C9 C7 C2 111.5(3)
C10 C7 C2 109.7(3)
C8 C7 C2 112.2(3)
C7 C8 H8A 109.5
C7 C8 H8B 109.5
H8A C8 H8B 109.5
C7 C8 H8C 109.5
H8A C8 H8C 109.5
H8B C8 H8C 109.5
C7 C9 H9A 109.5
C7 C9 H9B 109.5
H9A C9 H9B 109.5
C7 C9 H9C 109.5
H9A C9 H9C 109.5
H9B C9 H9C 109.5
C7 C10 H10A 109.5
C7 C10 H10B 109.5
H10A C10 H10B 109.5
C7 C10 H10C 109.5
H10A C10 H10C 109.5
H10B C10 H10C 109.5
C4 C11 H11A 109.5
C4 C11 H11B 109.5
H11A C11 H11B 109.5
C4 C11 H11C 109.5
H11A C11 H11C 109.5
H11B C11 H11C 109.5
C14 C12 C15 110.9(3)
C14 C12 C6 111.1(3)
C15 C12 C6 109.2(3)
C14 C12 C13 105.8(4)
C15 C12 C13 107.2(3)
C6 C12 C13 112.5(3)
C12 C13 H13A 109.5
C12 C13 H13B 109.5
H13A C13 H13B 109.5
C12 C13 H13C 109.5
H13A C13 H13C 109.5
H13B C13 H13C 109.5
C12 C14 H14A 109.5
C12 C14 H14B 109.5
H14A C14 H14B 109.5
C12 C14 H14C 109.5
H14A C14 H14C 109.5
H14B C14 H14C 109.5
C12 C15 H15A 109.5
C12 C15 H15B 109.5
H15A C15 H15B 109.5
C12 C15 H15C 109.5
H15A C15 H15C 109.5
H15B C15 H15C 109.5
O2 C16 C21 121.2(3)
O2 C16 C17 119.4(3)
C21 C16 C17 119.4(3)
C18 C17 C16 118.0(3)
C18 C17 C22 119.6(3)
C16 C17 C22 122.2(3)
C19 C18 C17 123.4(4)
C19 C18 H18 118.3
C17 C18 H18 118.3
C18 C19 C20 117.2(3)
C18 C19 C26 121.2(4)
C20 C19 C26 121.5(4)
C19 C20 C21 123.5(4)
C19 C20 H20 118.3
C21 C20 H20 118.3
C20 C21 C16 117.9(3)
C20 C21 C27 117.0(3)
C16 C21 C27 124.6(3)
C24 C22 C25 111.5(3)
C24 C22 C23 105.9(4)
C25 C22 C23 107.2(4)
C24 C22 C17 112.4(3)
C25 C22 C17 107.9(3)
C23 C22 C17 111.9(3)
C22 C23 H23A 109.5
C22 C23 H23B 109.5
H23A C23 H23B 109.5
C22 C23 H23C 109.5
H23A C23 H23C 109.5
H23B C23 H23C 109.5
C22 C24 H24A 109.5
C22 C24 H24B 109.5
H24A C24 H24B 109.5
C22 C24 H24C 109.5
H24A C24 H24C 109.5
H24B C24 H24C 109.5
C22 C25 H25A 109.5
C22 C25 H25B 109.5
H25A C25 H25B 109.5
C22 C25 H25C 109.5
H25A C25 H25C 109.5
H25B C25 H25C 109.5
C19 C26 H26A 109.5
C19 C26 H26B 109.5
H26A C26 H26B 109.5
C19 C26 H26C 109.5
H26A C26 H26C 109.5
H26B C26 H26C 109.5
C30 C27 C29 107.9(4)
C30 C27 C28 106.4(3)
C29 C27 C28 107.2(3)
C30 C27 C21 116.0(3)
C29 C27 C21 106.9(3)
C28 C27 C21 112.1(3)
C27 C28 H28A 109.5
C27 C28 H28B 109.5
H28A C28 H28B 109.5
C27 C28 H28C 109.5
H28A C28 H28C 109.5
H28B C28 H28C 109.5
C27 C29 H29A 109.5
C27 C29 H29B 109.5
H29A C29 H29B 109.5
C27 C29 H29C 109.5
H29A C29 H29C 109.5
H29B C29 H29C 109.5
C27 C30 H30A 109.5
C27 C30 H30B 109.5
H30A C30 H30B 109.5
C27 C30 H30C 109.5
H30A C30 H30C 109.5
H30B C30 H30C 109.5
O3 C31 C36 120.3(3)
O3 C31 C32 120.6(3)
C36 C31 C32 119.0(3)
C33 C32 C31 118.3(4)
C33 C32 C37 119.8(4)
C31 C32 C37 121.8(3)
C34 C33 C32 123.2(4)
C34 C33 H33 118.4
C32 C33 H33 118.4
C35 C34 C33 117.0(4)
C35 C34 C41 121.6(4)
C33 C34 C41 121.3(4)
C34 C35 C36 123.3(4)
C34 C35 H35 118.4
C36 C35 H35 118.4
C35 C36 C31 118.2(4)
C35 C36 C42 120.1(3)
C31 C36 C42 121.6(4)
C39 C37 C40 110.8(3)
C39 C37 C38 105.9(3)
C40 C37 C38 106.4(3)
C39 C37 C32 113.4(3)
C40 C37 C32 107.7(3)
C38 C37 C32 112.5(3)
C37 C38 H38A 109.5
C37 C38 H38B 109.5
H38A C38 H38B 109.5
C37 C38 H38C 109.5
H38A C38 H38C 109.5
H38B C38 H38C 109.5
C37 C39 H39A 109.5
C37 C39 H39B 109.5
H39A C39 H39B 109.5
C37 C39 H39C 109.5
H39A C39 H39C 109.5
H39B C39 H39C 109.5
C37 C40 H40A 109.5
C37 C40 H40B 109.5
H40A C40 H40B 109.5
C37 C40 H40C 109.5
H40A C40 H40C 109.5
H40B C40 H40C 109.5
C34 C41 H41A 109.5
C34 C41 H41B 109.5
H41A C41 H41B 109.5
C34 C41 H41C 109.5
H41A C41 H41C 109.5
H41B C41 H41C 109.5
C44 C42 C43 105.9(3)
C44 C42 C36 114.1(3)
C43 C42 C36 112.2(4)
C44 C42 C45 109.2(4)
C43 C42 C45 107.5(3)
C36 C42 C45 107.7(3)
C42 C43 H43A 109.5
C42 C43 H43B 109.5
H43A C43 H43B 109.5
C42 C43 H43C 109.5
H43A C43 H43C 109.5
H43B C43 H43C 109.5
C42 C44 H44A 109.5
C42 C44 H44B 109.5
H44A C44 H44B 109.5
C42 C44 H44C 109.5
H44A C44 H44C 109.5
H44B C44 H44C 109.5
C42 C45 H45A 109.5
C42 C45 H45B 109.5
H45A C45 H45B 109.5
C42 C45 H45C 109.5
H45A C45 H45C 109.5
H45B C45 H45C 109.5
N2 C46 N1 172.5(4)
C52 C47 N1 109.8(7)
C52 C47 C48 108.6(9)
N1 C47 C48 113.0(9)
C52 C47 H47 108.5
N1 C47 H47 108.5
C48 C47 H47 108.5
C48' C47' N1 110.3(8)
C48' C47' C52' 117.2(10)
N1 C47' C52' 111.8(9)
C48' C47' H47' 105.5
N1 C47' H47' 105.5
C52' C47' H47' 105.5
C49 C48 C47 110.9(8)
C49 C48 H48A 109.5
C47 C48 H48A 109.5
C49 C48 H48B 109.5
C47 C48 H48B 109.5
H48A C48 H48B 108.0
C47' C48' C49' 108.6(8)
C47' C48' H48C 110.0
C49' C48' H48C 110.0
C47' C48' H48D 110.0
C49' C48' H48D 110.0
H48C C48' H48D 108.3
C50 C49 C48 110.0(8)
C50 C49 H49A 109.7
C48 C49 H49A 109.7
C50 C49 H49B 109.7
C48 C49 H49B 109.7
H49A C49 H49B 108.2
C48' C49' C50' 111.1(8)
C48' C49' H49C 109.4
C50' C49' H49C 109.4
C48' C49' H49D 109.4
C50' C49' H49D 109.4
H49C C49' H49D 108.0
C51 C50 C49 108.6(8)
C51 C50 H50A 110.0
C49 C50 H50A 110.0
C51 C50 H50B 110.0
C49 C50 H50B 110.0
H50A C50 H50B 108.3
C51' C50' C49' 107.1(9)
C51' C50' H50C 110.3
C49' C50' H50C 110.3
C51' C50' H50D 110.3
C49' C50' H50D 110.3
H50C C50' H50D 108.6
C50 C51 C52 110.7(8)
C50 C51 H51A 109.5
C52 C51 H51A 109.5
C50 C51 H51B 109.5
C52 C51 H51B 109.5
H51A C51 H51B 108.1
C50' C51' C52' 112.9(8)
C50' C51' H51C 109.0
C52' C51' H51C 109.0
C50' C51' H51D 109.0
C52' C51' H51D 109.0
H51C C51' H51D 107.8
C51 C52 C47 111.8(8)
C51 C52 H52A 109.2
C47 C52 H52A 109.2
C51 C52 H52B 109.2
C47 C52 H52B 109.2
H52A C52 H52B 107.9
C47' C52' C51' 108.1(8)
C47' C52' H52C 110.1
C51' C52' H52C 110.1
C47' C52' H52D 110.1
C51' C52' H52D 110.1
H52C C52' H52D 108.4
N2 C53 C54 109.0(4)
N2 C53 C58 109.9(4)
C54 C53 C58 111.7(5)
N2 C53 H53 108.7
C54 C53 H53 108.7
C58 C53 H53 108.7
C53 C54 C55 109.1(4)
C53 C54 H54A 109.9
C55 C54 H54A 109.9
C53 C54 H54B 109.9
C55 C54 H54B 109.9
H54A C54 H54B 108.3
C56 C55 C54 112.2(5)
C56 C55 H55A 109.2
C54 C55 H55A 109.2
C56 C55 H55B 109.2
C54 C55 H55B 109.2
H55A C55 H55B 107.9
C55 C56 C57 112.0(5)
C55 C56 H56A 109.2
C57 C56 H56A 109.2
C55 C56 H56B 109.2
C57 C56 H56B 109.2
H56A C56 H56B 107.9
C56 C57 C58 111.0(4)
C56 C57 H57A 109.4
C58 C57 H57A 109.4
C56 C57 H57B 109.4
C58 C57 H57B 109.4
H57A C57 H57B 108.0
C57 C58 C53 110.4(4)
C57 C58 H58A 109.6
C53 C58 H58A 109.6
C57 C58 H58B 109.6
C53 C58 H58B 109.6
H58A C58 H58B 108.1
C64 C59 C60 119.0(6)
C64 C59 C65 121.3(6)
C60 C59 C65 119.7(6)
C61 C60 C59 120.7(6)
C61 C60 H60 119.7
C59 C60 H60 119.7
C62 C61 C60 119.6(7)
C62 C61 H61 120.2
C60 C61 H61 120.2
C61 C62 C63 120.1(7)
C61 C62 H62 119.9
C63 C62 H62 119.9
C64 C63 C62 119.6(7)
C64 C63 H63 120.2
C62 C63 H63 120.2
C59 C64 C63 121.0(7)
C59 C64 H64 119.5
C63 C64 H64 119.5
C59 C65 H65A 109.5
C59 C65 H65B 109.5
H65A C65 H65B 109.5
C59 C65 H65C 109.5
H65A C65 H65C 109.5
H65B C65 H65C 109.5

loop_
_geom_bond_atom_site_label_1
_geom_bond_atom_site_label_2
_geom_bond_distance
Y1 O1 2.079(2)
Y1 O2 2.091(2)
Y1 O3 2.092(2)
Y1 N1 2.462(3)
O1 C1 1.356(4)
O2 C16 1.361(4)
O3 C31 1.357(4)
N1 C46 1.255(5)
N1 C47' 1.478(12)
N1 C47 1.544(11)
N2 C46 1.191(5)
N2 C53 1.466(6)
C1 C6 1.426(5)
C1 C2 1.428(5)
C2 C3 1.393(5)
C2 C7 1.537(5)
C3 C4 1.376(5)
C3 H3 0.9400
C4 C5 1.385(5)
C4 C11 1.513(5)
C5 C6 1.392(5)
C5 H5 0.9400
C6 C12 1.542(5)
C7 C9 1.523(5)
C7 C10 1.535(6)
C7 C8 1.537(5)
C8 H8A 0.9700
C8 H8B 0.9700
C8 H8C 0.9700
C9 H9A 0.9700
C9 H9B 0.9700
C9 H9C 0.9700
C10 H10A 0.9700
C10 H10B 0.9700
C10 H10C 0.9700
C11 H11A 0.9700
C11 H11B 0.9700
C11 H11C 0.9700
C12 C14 1.524(5)
C12 C15 1.537(6)
C12 C13 1.545(6)
C13 H13A 0.9700
C13 H13B 0.9700
C13 H13C 0.9700
C14 H14A 0.9700
C14 H14B 0.9700
C14 H14C 0.9700
C15 H15A 0.9700
C15 H15B 0.9700
C15 H15C 0.9700
C16 C21 1.412(5)
C16 C17 1.429(5)
C17 C18 1.388(5)
C17 C22 1.543(5)
C18 C19 1.374(5)
C18 H18 0.9400
C19 C20 1.377(6)
C19 C26 1.514(5)
C20 C21 1.396(5)
C20 H20 0.9400
C21 C27 1.549(5)
C22 C24 1.527(6)
C22 C25 1.536(6)
C22 C23 1.540(6)
C23 H23A 0.9700
C23 H23B 0.9700
C23 H23C 0.9700
C24 H24A 0.9700
C24 H24B 0.9700
C24 H24C 0.9700
C25 H25A 0.9700
C25 H25B 0.9700
C25 H25C 0.9700
C26 H26A 0.9700
C26 H26B 0.9700
C26 H26C 0.9700
C27 C30 1.520(5)
C27 C29 1.536(6)
C27 C28 1.538(5)
C28 H28A 0.9700
C28 H28B 0.9700
C28 H28C 0.9700
C29 H29A 0.9700
C29 H29B 0.9700
C29 H29C 0.9700
C30 H30A 0.9700
C30 H30B 0.9700
C30 H30C 0.9700
C31 C36 1.416(5)
C31 C32 1.426(5)
C32 C33 1.386(6)
C32 C37 1.543(5)
C33 C34 1.386(6)
C33 H33 0.9400
C34 C35 1.383(6)
C34 C41 1.507(6)
C35 C36 1.395(6)
C35 H35 0.9400
C36 C42 1.542(5)
C37 C39 1.535(6)
C37 C40 1.535(6)
C37 C38 1.540(5)
C38 H38A 0.9700
C38 H38B 0.9700
C38 H38C 0.9700
C39 H39A 0.9700
C39 H39B 0.9700
C39 H39C 0.9700
C40 H40A 0.9700
C40 H40B 0.9700
C40 H40C 0.9700
C41 H41A 0.9700
C41 H41B 0.9700
C41 H41C 0.9700
C42 C44 1.538(6)
C42 C43 1.539(5)
C42 C45 1.546(6)
C43 H43A 0.9700
C43 H43B 0.9700
C43 H43C 0.9700
C44 H44A 0.9700
C44 H44B 0.9700
C44 H44C 0.9700
C45 H45A 0.9700
C45 H45B 0.9700
C45 H45C 0.9700
C47 C52 1.541(13)
C47 C48 1.559(16)
C47 H47 0.9900
C47' C48' 1.431(11)
C47' C52' 1.490(15)
C47' H47' 0.9900
C48 C49 1.544(11)
C48 H48A 0.9800
C48 H48B 0.9800
C48' C49' 1.528(11)
C48' H48C 0.9800
C48' H48D 0.9800
C49 C50 1.540(11)
C49 H49A 0.9800
C49 H49B 0.9800
C49' C50' 1.556(13)
C49' H49C 0.9800
C49' H49D 0.9800
C50 C51 1.520(15)
C50 H50A 0.9800
C50 H50B 0.9800
C50' C51' 1.484(14)
C50' H50C 0.9800
C50' H50D 0.9800
C51 C52 1.540(11)
C51 H51A 0.9800
C51 H51B 0.9800
C51' C52' 1.526(11)
C51' H51C 0.9800
C51' H51D 0.9800
C52 H52A 0.9800
C52 H52B 0.9800
C52' H52C 0.9800
C52' H52D 0.9800
C53 C54 1.511(7)
C53 C58 1.524(7)
C53 H53 0.9900
C54 C55 1.539(6)
C54 H54A 0.9800
C54 H54B 0.9800
C55 C56 1.484(7)
C55 H55A 0.9800
C55 H55B 0.9800
C56 C57 1.500(7)
C56 H56A 0.9800
C56 H56B 0.9800
C57 C58 1.513(6)
C57 H57A 0.9800
C57 H57B 0.9800
C58 H58A 0.9800
C58 H58B 0.9800
C59 C64 1.359(8)
C59 C60 1.381(8)
C59 C65 1.506(8)
C60 C61 1.375(9)
C60 H60 0.9400
C61 C62 1.360(10)
C61 H61 0.9400
C62 C63 1.382(10)
C62 H62 0.9400
C63 C64 1.371(9)
C63 H63 0.9400
C64 H64 0.9400
C65 H65A 0.9700
C65 H65B 0.9700
C65 H65C 0.9700

loop_
_geom_torsion_atom_site_label_1
_geom_torsion_atom_site_label_2
_geom_torsion_atom_site_label_3
_geom_torsion_atom_site_label_4
_geom_torsion
O2 Y1 O1 C1 46.2(18)
O3 Y1 O1 C1 -91.7(18)
N1 Y1 O1 C1 147.2(18)
O1 Y1 O2 C16 102.5(7)
O3 Y1 O2 C16 -120.1(7)
N1 Y1 O2 C16 -4.7(7)
O1 Y1 O3 C31 18.7(4)
O2 Y1 O3 C31 -119.0(4)
N1 Y1 O3 C31 135.8(4)
O1 Y1 N1 C46 -85.1(3)
O2 Y1 N1 C46 32.0(3)
O3 Y1 N1 C46 151.5(3)
O1 Y1 N1 C47' 93.3(6)
O2 Y1 N1 C47' -149.5(6)
O3 Y1 N1 C47' -30.1(6)
O1 Y1 N1 C47 110.3(5)
O2 Y1 N1 C47 -132.5(5)
O3 Y1 N1 C47 -13.1(6)
Y1 O1 C1 C6 -138.3(17)
Y1 O1 C1 C2 43(2)
O1 C1 C2 C3 -177.7(3)
C6 C1 C2 C3 3.5(5)
O1 C1 C2 C7 3.8(5)
C6 C1 C2 C7 -175.0(3)
C1 C2 C3 C4 -1.9(6)
C7 C2 C3 C4 176.7(3)
C2 C3 C4 C5 0.0(6)
C2 C3 C4 C11 -179.1(4)
C3 C4 C5 C6 0.1(6)
C11 C4 C5 C6 179.3(4)
C4 C5 C6 C1 1.6(6)
C4 C5 C6 C12 -177.8(4)
O1 C1 C6 C5 177.8(3)
C2 C1 C6 C5 -3.4(5)
O1 C1 C6 C12 -2.8(5)
C2 C1 C6 C12 176.0(3)
C3 C2 C7 C9 120.9(4)
C1 C2 C7 C9 -60.5(4)
C3 C2 C7 C10 -115.8(4)
C1 C2 C7 C10 62.7(4)
C3 C2 C7 C8 2.4(5)
C1 C2 C7 C8 -179.1(3)
C5 C6 C12 C14 -117.9(4)
C1 C6 C12 C14 62.8(5)
C5 C6 C12 C15 119.5(4)
C1 C6 C12 C15 -59.9(5)
C5 C6 C12 C13 0.6(5)
C1 C6 C12 C13 -178.8(4)
Y1 O2 C16 C21 70.1(9)
Y1 O2 C16 C17 -110.0(7)
O2 C16 C17 C18 172.4(3)
C21 C16 C17 C18 -7.8(5)
O2 C16 C17 C22 -13.0(5)
C21 C16 C17 C22 166.8(3)
C16 C17 C18 C19 2.6(6)
C22 C17 C18 C19 -172.1(4)
C17 C18 C19 C20 3.1(6)
C17 C18 C19 C26 -180.0(4)
C18 C19 C20 C21 -3.8(6)
C26 C19 C20 C21 179.3(4)
C19 C20 C21 C16 -1.4(6)
C19 C20 C21 C27 171.1(3)
O2 C16 C21 C20 -173.0(3)
C17 C16 C21 C20 7.2(5)
O2 C16 C21 C27 15.2(5)
C17 C16 C21 C27 -164.6(3)
C18 C17 C22 C24 -120.9(4)
C16 C17 C22 C24 64.5(5)
C18 C17 C22 C25 115.8(4)
C16 C17 C22 C25 -58.8(4)
C18 C17 C22 C23 -2.0(6)
C16 C17 C22 C23 -176.5(4)
C20 C21 C27 C30 150.5(4)
C16 C21 C27 C30 -37.7(5)
C20 C21 C27 C29 -89.1(4)
C16 C21 C27 C29 82.7(4)
C20 C21 C27 C28 28.1(5)
C16 C21 C27 C28 -160.1(4)
Y1 O3 C31 C36 -81.1(5)
Y1 O3 C31 C32 98.5(5)
O3 C31 C32 C33 -168.4(3)
C36 C31 C32 C33 11.3(5)
O3 C31 C32 C37 16.2(5)
C36 C31 C32 C37 -164.2(3)
C31 C32 C33 C34 -4.3(6)
C37 C32 C33 C34 171.3(4)
C32 C33 C34 C35 -3.5(7)
C32 C33 C34 C41 179.0(4)
C33 C34 C35 C36 4.3(7)
C41 C34 C35 C36 -178.2(4)
C34 C35 C36 C31 2.6(6)
C34 C35 C36 C42 -172.4(4)
O3 C31 C36 C35 169.2(3)
C32 C31 C36 C35 -10.4(5)
O3 C31 C36 C42 -15.8(5)
C32 C31 C36 C42 164.5(3)
C33 C32 C37 C39 120.0(4)
C31 C32 C37 C39 -64.6(5)
C33 C32 C37 C40 -117.0(4)
C31 C32 C37 C40 58.4(5)
C33 C32 C37 C38 -0.1(5)
C31 C32 C37 C38 175.3(4)
C35 C36 C42 C44 -125.9(4)
C31 C36 C42 C44 59.2(5)
C35 C36 C42 C43 -5.5(5)
C31 C36 C42 C43 179.6(4)
C35 C36 C42 C45 112.7(4)
C31 C36 C42 C45 -62.2(5)
C53 N2 C46 N1 -153(3)
C47' N1 C46 N2 -112(3)
C47 N1 C46 N2 -127(3)
Y1 N1 C46 N2 67(3)
C46 N1 C47 C52 83.5(10)
C47' N1 C47 C52 2(4)
Y1 N1 C47 C52 -112.7(8)
C46 N1 C47 C48 -37.9(10)
C47' N1 C47 C48 -119(5)
Y1 N1 C47 C48 125.9(8)
C46 N1 C47' C48' -110.1(9)
C47 N1 C47' C48' -4(4)
Y1 N1 C47' C48' 71.4(12)
C46 N1 C47' C52' 22.2(10)
C47 N1 C47' C52' 128(5)
Y1 N1 C47' C52' -156.3(6)
C52 C47 C48 C49 55.9(11)
N1 C47 C48 C49 177.9(7)
N1 C47' C48' C49' -175.0(9)
C52' C47' C48' C49' 55.6(13)
C47 C48 C49 C50 -59.5(11)
C47' C48' C49' C50' -56.3(12)
C48 C49 C50 C51 60.5(11)
C48' C49' C50' C51' 58.8(11)
C49 C50 C51 C52 -59.9(11)
C49' C50' C51' C52' -58.7(11)
C50 C51 C52 C47 58.9(11)
N1 C47 C52 C51 -179.4(8)
C48 C47 C52 C51 -55.4(12)
C48' C47' C52' C51' -54.2(13)
N1 C47' C52' C51' 177.0(7)
C50' C51' C52' C47' 55.2(12)
C46 N2 C53 C54 -173.8(5)
C46 N2 C53 C58 -51.0(8)
N2 C53 C54 C55 177.5(4)
C58 C53 C54 C55 55.8(6)
C53 C54 C55 C56 -55.2(6)
C54 C55 C56 C57 55.8(6)
C55 C56 C57 C58 -55.7(6)
C56 C57 C58 C53 55.6(6)
N2 C53 C58 C57 -178.3(4)
C54 C53 C58 C57 -57.1(6)
C64 C59 C60 C61 0.9(11)
C65 C59 C60 C61 179.4(7)
C59 C60 C61 C62 0.0(11)
C60 C61 C62 C63 -0.4(12)
C61 C62 C63 C64 0.0(12)
C60 C59 C64 C63 -1.3(11)
C65 C59 C64 C63 -179.8(7)
C62 C63 C64 C59 0.9(12)
